data_9014901
loop_
_publ_author_name
'Genceli Guner, F. E.'
'Lutz, M.'
'Sakurai, T.'
'Spek, A. L.'
'Hondoh, T.'

_publ_section_title
;
 Crystallization and characterization of magnesium methanesulfonate
 hydrate Mg(CH3SO3)2*12H2O
 Note: T = 110 K
;
_journal_name_full 'Crystal Growth & Design'
_journal_page_first 4327
_journal_page_last 4333
_journal_paper_doi 10.1021/cg100234e
_journal_volume 10
_journal_year 2010
_chemical_compound_source Synthetic
_chemical_formula_sum 'C2 H30 Mg O18 S2'
_chemical_name_mineral Ernstburkeite
_space_group_IT_number 148
_symmetry_space_group_name_Hall '-R 3'
_symmetry_space_group_name_H-M 'R -3 :H'
_cell_angle_alpha 90
_cell_angle_beta 90
_cell_angle_gamma 120
_cell_length_a 9.27150
_cell_length_b 9.27150
_cell_length_c 21.1298
_cell_formula_units_Z 3
_cell_volume 1572.990
_database_code_amcsd 0019772
_exptl_crystal_density_diffrn 1.364
_cod_original_sg_symbol_H-M 'R -3'
_cod_original_formula_sum 'Mg S2 C2 O18 H30'
_cod_database_code 9014901

loop_
_space_group_symop_operation_xyz
x,y,z
2/3+x,1/3+y,1/3+z
1/3+x,2/3+y,2/3+z
y,-x+y,-z
2/3+y,1/3-x+y,1/3-z
1/3+y,2/3-x+y,2/3-z
-x+y,-x,z
2/3-x+y,1/3-x,1/3+z
1/3-x+y,2/3-x,2/3+z
-x,-y,-z
2/3-x,1/3-y,1/3-z
1/3-x,2/3-y,2/3-z
-y,x-y,z
2/3-y,1/3+x-y,1/3+z
1/3-y,2/3+x-y,2/3+z
x-y,x,-z
2/3+x-y,1/3+x,1/3-z
1/3+x-y,2/3+x,2/3-z

loop_
_atom_site_aniso_label
_atom_site_aniso_U_11
_atom_site_aniso_U_22
_atom_site_aniso_U_33
_atom_site_aniso_U_12
_atom_site_aniso_U_13
_atom_site_aniso_U_23
Mg 0.01228 0.01228 0.01216 0.00614 0.00000 0.00000
S 0.01560 0.01560 0.01437 0.00780 0.00000 0.00000
C 0.06050 0.06050 0.01530 0.03030 0.00000 0.00000
O1 0.01517 0.02384 0.01958 0.00865 -0.00350 -0.00739
O2 0.01609 0.01804 0.03220 0.00538 -0.00179 0.00431
O3 0.01960 0.02174 0.01923 0.01106 0.00087 -0.00060

loop_
_atom_site_label
_atom_site_fract_x
_atom_site_fract_y
_atom_site_fract_z
_atom_site_U_iso_or_equiv
Mg 0.00000 0.00000 0.00000 0.01224
S 0.66667 0.33333 0.03920 0.01519
C 0.66667 0.33333 -0.04396 0.04550
O1 0.19610 0.16209 0.05555 0.02002
O2 0.50862 0.19142 0.05909 0.02350
O3 0.20571 0.32811 0.16638 0.01987
H1 0.29200 0.17640 0.05390 0.03600
H2 0.19010 0.20590 0.08960 0.03900
H3 0.65550 0.22960 -0.05760 0.05900
H4 0.18140 0.27160 0.19960 0.03500
H5 0.14160 0.36870 0.16800 0.04000

loop_
_cod_related_entry_id
_cod_related_entry_database
_cod_related_entry_code
1 AMCSD 0019772
